data_4081791
loop_
_publ_author_name
'Uhl, Werner'
'Tannert, Jens'
'Layh, Marcus'
'Hepp, Alexander'
'Grimme, Stefan'
'Risthaus, Tobias'

_publ_section_title
;
 Cooperative Ge--N Bond Activation in Hydrogallation Products of
 Alkynyl(diethylamino)germanes (Et2N)nGe(C\\tb CtBu)4--n
;
_journal_issue 22
_journal_name_full Organometallics
_journal_page_first 6770
_journal_paper_doi 10.1021/om400543v
_journal_volume 32
_journal_year 2013
_chemical_formula_sum 'C38 H75 Ga2 Ge N'
_chemical_formula_weight 758.02
_chemical_name_systematic
; 
 ? 
;
_space_group_IT_number 14
_symmetry_cell_setting monoclinic
_symmetry_space_group_name_Hall '-P 2yn'
_symmetry_space_group_name_H-M 'P 1 21/n 1'
_atom_sites_solution_hydrogens geom
_atom_sites_solution_primary direct
_atom_sites_solution_secondary difmap
_audit_creation_method SHELXL-97
_cell_angle_alpha 90.00
_cell_angle_beta 98.98(3)
_cell_angle_gamma 90.00
_cell_formula_units_Z 4
_cell_length_a 14.564(3)
_cell_length_b 17.419(4)
_cell_length_c 17.269(4)
_cell_measurement_reflns_used 43969
_cell_measurement_temperature 153(2)
_cell_measurement_theta_max 28.38
_cell_measurement_theta_min 1.68
_cell_volume 4327.3(17)
_computing_cell_refinement 'Bruker SAINT+'
_computing_data_collection 'Bruker SMART'
_computing_data_reduction 'Bruker SHELXTL'
_computing_molecular_graphics 'Bruker SHELXTL'
_computing_publication_material 'Bruker SHELXTL'
_computing_structure_refinement 'SHELXL-97 (Sheldrick, 1997)'
_computing_structure_solution 'SHELXS-97 (Sheldrick, 1990)'
_diffrn_ambient_temperature 153(2)
_diffrn_measured_fraction_theta_full 0.989
_diffrn_measured_fraction_theta_max 0.989
_diffrn_measurement_device_type 'imaginng plate detector'
_diffrn_measurement_method 'omega scans'
_diffrn_radiation_monochromator graphite
_diffrn_radiation_source 'fine-focus sealed tube'
_diffrn_radiation_type MoK\a
_diffrn_radiation_wavelength 0.71073
_diffrn_reflns_av_R_equivalents 0.0669
_diffrn_reflns_av_sigmaI/netI 0.0406
_diffrn_reflns_limit_h_max 19
_diffrn_reflns_limit_h_min -19
_diffrn_reflns_limit_k_max 22
_diffrn_reflns_limit_k_min -22
_diffrn_reflns_limit_l_max 22
_diffrn_reflns_limit_l_min -22
_diffrn_reflns_number 59540
_diffrn_reflns_theta_full 28.02
_diffrn_reflns_theta_max 28.02
_diffrn_reflns_theta_min 1.67
_exptl_absorpt_coefficient_mu 1.949
_exptl_absorpt_correction_T_max 0.7587
_exptl_absorpt_correction_T_min 0.5744
_exptl_absorpt_correction_type empirical
_exptl_absorpt_process_details SADABS
_exptl_crystal_colour colourless
_exptl_crystal_density_diffrn 1.164
_exptl_crystal_density_method 'not measured'
_exptl_crystal_description block
_exptl_crystal_F_000 1616
_exptl_crystal_size_max 0.32
_exptl_crystal_size_mid 0.30
_exptl_crystal_size_min 0.15
_refine_diff_density_max 1.648
_refine_diff_density_min -0.696
_refine_diff_density_rms 0.058
_refine_ls_extinction_method none
_refine_ls_goodness_of_fit_ref 1.018
_refine_ls_hydrogen_treatment constr
_refine_ls_matrix_type full
_refine_ls_number_parameters 433
_refine_ls_number_reflns 10353
_refine_ls_number_restraints 54
_refine_ls_restrained_S_all 1.022
_refine_ls_R_factor_all 0.0558
_refine_ls_R_factor_gt 0.0372
_refine_ls_shift/su_max 0.002
_refine_ls_shift/su_mean 0.000
_refine_ls_structure_factor_coef Fsqd
_refine_ls_weighting_details 'calc w=1/[\s^2^(Fo^2^)+(0.0434P)^2^+0.6553P] where P=(Fo^2^+2Fc^2^)/3'
_refine_ls_weighting_scheme calc
_refine_ls_wR_factor_gt 0.0798
_refine_ls_wR_factor_ref 0.0849
_reflns_number_gt 8105
_reflns_number_total 10353
_reflns_threshold_expression >2sigma(I)
_cod_data_source_file om400543v_si_002.cif
_cod_data_source_block sad
_cod_original_cell_volume 4327.3(15)
_cod_original_sg_symbol_H-M P2(1)/n
_cod_database_code 4081791

loop_
_symmetry_equiv_pos_as_xyz
'x, y, z'
'-x+1/2, y+1/2, -z+1/2'
'-x, -y, -z'
'x-1/2, -y-1/2, z-1/2'

loop_
_atom_site_label
_atom_site_type_symbol
_atom_site_fract_x
_atom_site_fract_y
_atom_site_fract_z
_atom_site_U_iso_or_equiv
_atom_site_adp_type
_atom_site_occupancy
_atom_site_symmetry_multiplicity
_atom_site_calc_flag
_atom_site_refinement_flags
_atom_site_disorder_assembly
_atom_site_disorder_group
Ge1 Ge 0.043866(14) 0.215419(13) 0.770825(14) 0.02715(6) Uani 1 1 d . . .
C11 C -0.04434(14) 0.23976(14) 0.84151(14) 0.0334(5) Uani 1 1 d . . .
C12 C -0.05021(17) 0.29709(16) 0.89183(17) 0.0433(6) Uani 1 1 d . . .
H12 H -0.1032 0.2925 0.9184 0.052 Uiso 1 1 calc R . .
C13 C 0.00802(18) 0.36804(17) 0.91668(19) 0.0520(8) Uani 1 1 d . . .
C14 C 0.0527(2) 0.3572(2) 1.0019(2) 0.0705(10) Uani 1 1 d . . .
H14A H 0.0847 0.4033 1.0206 0.085 Uiso 1 1 calc R . .
H14B H 0.0961 0.3153 1.0054 0.085 Uiso 1 1 calc R . .
H14C H 0.0054 0.3460 1.0332 0.085 Uiso 1 1 calc R . .
C15 C -0.0585(2) 0.4357(2) 0.9105(2) 0.0711(11) Uani 1 1 d . . .
H15A H -0.0872 0.4420 0.8569 0.085 Uiso 1 1 calc R . .
H15B H -0.0249 0.4814 0.9281 0.085 Uiso 1 1 calc R . .
H15C H -0.1056 0.4263 0.9425 0.085 Uiso 1 1 calc R . .
C16 C 0.0823(2) 0.38457(18) 0.8656(2) 0.0658(10) Uani 1 1 d . . .
H16A H 0.0534 0.3904 0.8120 0.079 Uiso 1 1 calc R . .
H16B H 0.1257 0.3427 0.8695 0.079 Uiso 1 1 calc R . .
H16C H 0.1146 0.4310 0.8830 0.079 Uiso 1 1 calc R . .
Ga1 Ga 0.236254(15) 0.216854(15) 0.732538(15) 0.03042(7) Uani 1 1 d . . .
C01 C -0.15292(18) 0.07504(17) 0.89469(18) 0.0486(7) Uani 1 1 d D . .
C011 C -0.0723(2) 0.02006(19) 0.8906(2) 0.0578(8) Uani 1 1 d D . .
H01A H -0.0736 -0.0204 0.9281 0.069 Uiso 1 1 calc R . .
H01B H -0.0146 0.0474 0.9022 0.069 Uiso 1 1 calc R . .
H01C H -0.0779 -0.0014 0.8389 0.069 Uiso 1 1 calc R . .
C012 C -0.1414(2) 0.1092(2) 0.9777(2) 0.0684(9) Uani 1 1 d D . .
H01D H -0.1932 0.1421 0.9822 0.082 Uiso 1 1 calc R . .
H01E H -0.0849 0.1384 0.9874 0.082 Uiso 1 1 calc R . .
H01F H -0.1390 0.0685 1.0154 0.082 Uiso 1 1 calc R . .
C013 C -0.2436(2) 0.0294(2) 0.8806(3) 0.0738(11) Uani 1 1 d D . .
H01G H -0.2406 -0.0116 0.9180 0.089 Uiso 1 1 calc R . .
H01H H -0.2524 0.0085 0.8285 0.089 Uiso 1 1 calc R . .
H01I H -0.2946 0.0627 0.8864 0.089 Uiso 1 1 calc R . .
C02 C -0.27296(17) 0.21336(19) 0.77193(19) 0.0532(7) Uani 1 1 d . . .
C021 C -0.3122(2) 0.2473(3) 0.8421(3) 0.0787(12) Uani 1 1 d . . .
H02A H -0.2680 0.2824 0.8697 0.094 Uiso 1 1 calc R . .
H02B H -0.3242 0.2066 0.8767 0.094 Uiso 1 1 calc R . .
H02C H -0.3691 0.2740 0.8237 0.094 Uiso 1 1 calc R . .
C022 C -0.3442(2) 0.1570(3) 0.7304(3) 0.0834(13) Uani 1 1 d . . .
H02D H -0.4024 0.1829 0.7151 0.100 Uiso 1 1 calc R . .
H02E H -0.3527 0.1156 0.7653 0.100 Uiso 1 1 calc R . .
H02F H -0.3225 0.1369 0.6848 0.100 Uiso 1 1 calc R . .
C023 C -0.2594(3) 0.2777(3) 0.7177(3) 0.0983(16) Uani 1 1 d . . .
H02G H -0.2386 0.2575 0.6718 0.118 Uiso 1 1 calc R . .
H02H H -0.2138 0.3127 0.7437 0.118 Uiso 1 1 calc R . .
H02I H -0.3172 0.3043 0.7029 0.118 Uiso 1 1 calc R . .
C21 C -0.03000(15) 0.13576(14) 0.71482(14) 0.0334(5) Uani 1 1 d . . .
C22 C -0.07748(16) 0.08880(14) 0.67565(15) 0.0358(5) Uani 1 1 d . . .
C23 C -0.12487(18) 0.03211(17) 0.62063(18) 0.0500(7) Uani 1 1 d . . .
C24 C -0.0546(2) -0.0241(2) 0.5991(2) 0.0665(10) Uani 1 1 d . . .
H24A H -0.0108 0.0023 0.5725 0.080 Uiso 1 1 calc R . .
H24B H -0.0858 -0.0629 0.5653 0.080 Uiso 1 1 calc R . .
H24C H -0.0224 -0.0477 0.6458 0.080 Uiso 1 1 calc R . .
C25 C -0.1765(4) 0.0732(3) 0.5504(3) 0.129(3) Uani 1 1 d . . .
H25A H -0.2149 0.1126 0.5675 0.155 Uiso 1 1 calc R . .
H25B H -0.2148 0.0373 0.5178 0.155 Uiso 1 1 calc R . .
H25C H -0.1328 0.0961 0.5210 0.155 Uiso 1 1 calc R . .
C26 C -0.1949(3) -0.0137(3) 0.6609(4) 0.122(2) Uani 1 1 d . . .
H26A H -0.1625 -0.0397 0.7060 0.146 Uiso 1 1 calc R . .
H26B H -0.2260 -0.0508 0.6248 0.146 Uiso 1 1 calc R . .
H26C H -0.2399 0.0208 0.6768 0.146 Uiso 1 1 calc R . .
C31 C 0.11492(15) 0.27339(13) 0.70496(14) 0.0331(5) Uani 1 1 d . . .
C32 C 0.09512(17) 0.32749(16) 0.65011(17) 0.0438(6) Uani 1 1 d . A .
H32 H 0.1487 0.3454 0.6294 0.053 Uiso 1 1 calc R . .
C33 C 0.0058(2) 0.36648(19) 0.6138(2) 0.0573(8) Uani 1 1 d D . .
C34 C -0.0773(3) 0.3405(3) 0.6483(3) 0.0652(16) Uani 0.736(7) 1 d PDU A -1
H34A H -0.1315 0.3676 0.6236 0.078 Uiso 0.736(7) 1 calc PR A -1
H34B H -0.0675 0.3511 0.7036 0.078 Uiso 0.736(7) 1 calc PR A -1
H34C H -0.0862 0.2864 0.6399 0.078 Uiso 0.736(7) 1 calc PR A -1
C35 C 0.0174(3) 0.4556(2) 0.6289(4) 0.0702(17) Uani 0.736(7) 1 d PDU A -1
H35A H 0.0707 0.4738 0.6078 0.084 Uiso 0.736(7) 1 calc PR A -1
H35B H 0.0258 0.4655 0.6842 0.084 Uiso 0.736(7) 1 calc PR A -1
H35C H -0.0372 0.4818 0.6037 0.084 Uiso 0.736(7) 1 calc PR A -1
C36 C -0.0053(4) 0.3548(4) 0.5271(3) 0.087(2) Uani 0.736(7) 1 d PDU A -1
H36A H -0.0592 0.3822 0.5023 0.105 Uiso 0.736(7) 1 calc PR A -1
H36B H -0.0127 0.3011 0.5154 0.105 Uiso 0.736(7) 1 calc PR A -1
H36C H 0.0488 0.3737 0.5079 0.105 Uiso 0.736(7) 1 calc PR A -1
C34A C -0.0634(9) 0.2974(7) 0.5764(9) 0.075(5) Uani 0.264(7) 1 d PDU A -2
H34D H -0.1216 0.3189 0.5522 0.090 Uiso 0.264(7) 1 calc PR A -2
H34E H -0.0740 0.2627 0.6173 0.090 Uiso 0.264(7) 1 calc PR A -2
H34F H -0.0353 0.2702 0.5379 0.090 Uiso 0.264(7) 1 calc PR A -2
C35A C -0.0410(11) 0.3981(9) 0.6787(9) 0.100(7) Uani 0.264(7) 1 d PDU A -2
H35D H -0.0126 0.4459 0.6965 0.120 Uiso 0.264(7) 1 calc PR A -2
H35E H -0.0346 0.3622 0.7214 0.120 Uiso 0.264(7) 1 calc PR A -2
H35F H -0.1058 0.4062 0.6595 0.120 Uiso 0.264(7) 1 calc PR A -2
C36A C 0.0168(13) 0.4145(13) 0.5458(12) 0.132(11) Uani 0.264(7) 1 d PDU A -2
H36D H -0.0434 0.4292 0.5189 0.159 Uiso 0.264(7) 1 calc PR A -2
H36E H 0.0490 0.3860 0.5108 0.159 Uiso 0.264(7) 1 calc PR A -2
H36F H 0.0518 0.4596 0.5632 0.159 Uiso 0.264(7) 1 calc PR A -2
Ga2 Ga -0.152201(16) 0.165517(16) 0.822223(17) 0.03534(7) Uani 1 1 d . . .
C03 C 0.2600(2) 0.14708(17) 0.64355(17) 0.0485(7) Uani 1 1 d . . .
C031 C 0.3552(3) 0.1079(2) 0.6566(2) 0.0735(11) Uani 1 1 d . . .
H03A H 0.3640 0.0806 0.6100 0.088 Uiso 1 1 calc R . .
H03B H 0.3585 0.0726 0.6996 0.088 Uiso 1 1 calc R . .
H03C H 0.4030 0.1460 0.6683 0.088 Uiso 1 1 calc R . .
C032 C 0.2557(3) 0.1992(2) 0.5721(2) 0.0716(10) Uani 1 1 d . . .
H03D H 0.3025 0.2383 0.5824 0.086 Uiso 1 1 calc R . .
H03E H 0.1955 0.2228 0.5612 0.086 Uiso 1 1 calc R . .
H03F H 0.2664 0.1693 0.5276 0.086 Uiso 1 1 calc R . .
C033 C 0.1864(3) 0.0846(3) 0.6230(2) 0.0884(14) Uani 1 1 d . . .
H03G H 0.1256 0.1072 0.6180 0.106 Uiso 1 1 calc R . .
H03H H 0.1930 0.0467 0.6638 0.106 Uiso 1 1 calc R . .
H03I H 0.1944 0.0609 0.5743 0.106 Uiso 1 1 calc R . .
C04 C 0.34695(18) 0.27897(19) 0.78521(19) 0.0528(7) Uani 1 1 d . . .
C041 C 0.4208(2) 0.2299(3) 0.8338(2) 0.0811(13) Uani 1 1 d . . .
H04A H 0.4735 0.2613 0.8534 0.097 Uiso 1 1 calc R . .
H04B H 0.4397 0.1897 0.8017 0.097 Uiso 1 1 calc R . .
H04C H 0.3959 0.2078 0.8770 0.097 Uiso 1 1 calc R . .
C042 C 0.3903(2) 0.3161(2) 0.7182(2) 0.0702(10) Uani 1 1 d . . .
H04D H 0.3434 0.3441 0.6844 0.084 Uiso 1 1 calc R . .
H04E H 0.4152 0.2767 0.6886 0.084 Uiso 1 1 calc R . .
H04F H 0.4391 0.3504 0.7399 0.084 Uiso 1 1 calc R . .
C043 C 0.3192(2) 0.3446(2) 0.8348(3) 0.0817(13) Uani 1 1 d . . .
H04G H 0.3022 0.3245 0.8823 0.098 Uiso 1 1 calc R . .
H04H H 0.2673 0.3716 0.8060 0.098 Uiso 1 1 calc R . .
H04I H 0.3707 0.3792 0.8473 0.098 Uiso 1 1 calc R . .
N1 N 0.15781(12) 0.16127(11) 0.81812(11) 0.0303(4) Uani 1 1 d . . .
C41 C 0.15341(17) 0.07586(14) 0.81351(18) 0.0412(6) Uani 1 1 d . . .
H41A H 0.1289 0.0609 0.7608 0.049 Uiso 1 1 calc R . .
H41B H 0.1117 0.0574 0.8472 0.049 Uiso 1 1 calc R . .
C42 C 0.24826(19) 0.03849(17) 0.83726(19) 0.0521(7) Uani 1 1 d . . .
H42A H 0.2928 0.0626 0.8096 0.063 Uiso 1 1 calc R . .
H42B H 0.2442 -0.0152 0.8245 0.063 Uiso 1 1 calc R . .
H42C H 0.2675 0.0445 0.8927 0.063 Uiso 1 1 calc R . .
C51 C 0.19426(16) 0.18649(16) 0.89947(15) 0.0389(5) Uani 1 1 d . . .
H51A H 0.1901 0.2414 0.9013 0.047 Uiso 1 1 calc R . .
H51B H 0.2590 0.1733 0.9105 0.047 Uiso 1 1 calc R . .
C52 C 0.1468(2) 0.15387(19) 0.96435(17) 0.0509(7) Uani 1 1 d . . .
H52A H 0.0818 0.1660 0.9542 0.061 Uiso 1 1 calc R . .
H52B H 0.1740 0.1758 1.0136 0.061 Uiso 1 1 calc R . .
H52C H 0.1547 0.0992 0.9663 0.061 Uiso 1 1 calc R . .

loop_
_atom_site_aniso_label
_atom_site_aniso_U_11
_atom_site_aniso_U_22
_atom_site_aniso_U_33
_atom_site_aniso_U_23
_atom_site_aniso_U_13
_atom_site_aniso_U_12
Ge1 0.02177(10) 0.02560(12) 0.03387(13) -0.00183(10) 0.00368(8) -0.00221(8)
C11 0.0254(10) 0.0364(12) 0.0380(13) -0.0062(10) 0.0033(9) -0.0006(9)
C12 0.0316(11) 0.0487(16) 0.0493(15) -0.0163(13) 0.0056(10) 0.0006(10)
C13 0.0375(13) 0.0478(16) 0.069(2) -0.0323(15) 0.0038(12) 0.0013(11)
C14 0.0631(19) 0.070(2) 0.072(2) -0.0361(19) -0.0122(17) 0.0052(16)
C15 0.0605(19) 0.057(2) 0.091(3) -0.0376(19) -0.0013(18) 0.0160(15)
C16 0.0540(17) 0.0418(17) 0.104(3) -0.0327(18) 0.0192(17) -0.0124(13)
Ga1 0.02412(11) 0.03333(14) 0.03448(14) 0.00058(11) 0.00672(9) -0.00087(9)
C01 0.0361(13) 0.0546(17) 0.0567(18) 0.0054(14) 0.0121(12) -0.0129(11)
C011 0.0535(16) 0.0533(18) 0.068(2) 0.0158(16) 0.0127(15) -0.0040(14)
C012 0.067(2) 0.083(3) 0.059(2) 0.0074(19) 0.0235(16) -0.0090(18)
C013 0.0488(17) 0.071(2) 0.102(3) 0.017(2) 0.0124(17) -0.0250(16)
C02 0.0259(11) 0.069(2) 0.0636(19) -0.0044(16) 0.0038(11) 0.0052(12)
C021 0.0397(15) 0.097(3) 0.100(3) -0.028(2) 0.0113(17) 0.0144(17)
C022 0.0341(15) 0.112(3) 0.095(3) -0.031(3) -0.0162(16) 0.0083(17)
C023 0.0474(19) 0.126(4) 0.118(4) 0.049(3) 0.003(2) 0.025(2)
C21 0.0314(10) 0.0315(12) 0.0366(13) -0.0059(10) 0.0034(9) -0.0021(9)
C22 0.0331(11) 0.0320(12) 0.0403(13) -0.0069(10) -0.0003(9) 0.0010(9)
C23 0.0379(13) 0.0446(16) 0.0606(18) -0.0258(14) -0.0142(12) 0.0042(11)
C24 0.0553(17) 0.057(2) 0.083(2) -0.0360(18) -0.0028(16) 0.0040(14)
C25 0.172(5) 0.075(3) 0.103(4) -0.047(3) -0.095(4) 0.044(3)
C26 0.080(3) 0.104(4) 0.190(5) -0.092(4) 0.051(3) -0.063(3)
C31 0.0270(10) 0.0330(12) 0.0391(13) 0.0023(10) 0.0043(9) -0.0023(8)
C32 0.0349(12) 0.0439(15) 0.0513(16) 0.0128(13) 0.0030(11) -0.0040(11)
C33 0.0420(14) 0.0548(18) 0.070(2) 0.0263(16) -0.0082(14) 0.0001(13)
C34 0.0344(19) 0.055(3) 0.101(4) 0.032(3) -0.006(2) 0.0010(17)
C35 0.044(2) 0.044(2) 0.115(5) 0.024(3) -0.011(2) -0.0019(18)
C36 0.089(4) 0.094(5) 0.068(4) 0.023(3) -0.026(3) 0.011(3)
C34A 0.054(7) 0.091(11) 0.072(10) 0.030(8) -0.013(6) 0.004(7)
C35A 0.088(11) 0.060(10) 0.136(16) -0.003(10) -0.032(11) 0.029(9)
C36A 0.087(12) 0.116(18) 0.18(2) 0.102(18) -0.022(14) -0.002(12)
Ga2 0.02280(11) 0.04178(15) 0.04163(15) -0.00421(12) 0.00559(9) -0.00451(10)
C03 0.0568(15) 0.0503(16) 0.0424(15) -0.0091(13) 0.0198(12) -0.0030(13)
C031 0.090(3) 0.067(2) 0.073(2) -0.0006(19) 0.044(2) 0.0281(19)
C032 0.089(3) 0.087(3) 0.0424(18) 0.0017(17) 0.0227(17) 0.014(2)
C033 0.105(3) 0.099(3) 0.068(2) -0.050(2) 0.035(2) -0.034(2)
C04 0.0343(12) 0.067(2) 0.0592(18) -0.0165(15) 0.0147(12) -0.0207(12)
C041 0.0323(14) 0.142(4) 0.067(2) 0.000(2) -0.0014(14) -0.0178(18)
C042 0.0567(18) 0.075(2) 0.085(3) -0.008(2) 0.0303(18) -0.0285(17)
C043 0.065(2) 0.086(3) 0.101(3) -0.049(2) 0.035(2) -0.049(2)
N1 0.0262(8) 0.0298(10) 0.0347(10) 0.0029(8) 0.0038(7) 0.0012(7)
C41 0.0381(12) 0.0305(13) 0.0558(17) 0.0059(11) 0.0098(11) 0.0036(10)
C42 0.0453(14) 0.0431(16) 0.069(2) 0.0125(14) 0.0121(13) 0.0153(12)
C51 0.0333(11) 0.0467(14) 0.0347(13) 0.0016(11) -0.0007(10) -0.0012(10)
C52 0.0495(15) 0.066(2) 0.0378(15) 0.0091(13) 0.0086(11) 0.0040(13)

loop_
_atom_type_symbol
_atom_type_description
_atom_type_scat_dispersion_real
_atom_type_scat_dispersion_imag
_atom_type_scat_source
C C 0.0033 0.0016 'International Tables Vol C Tables 4.2.6.8 and 6.1.1.4'
H H 0.0000 0.0000 'International Tables Vol C Tables 4.2.6.8 and 6.1.1.4'
N N 0.0061 0.0033 'International Tables Vol C Tables 4.2.6.8 and 6.1.1.4'
Ga Ga 0.2307 1.6083 'International Tables Vol C Tables 4.2.6.8 and 6.1.1.4'
Ge Ge 0.1547 1.8001 'International Tables Vol C Tables 4.2.6.8 and 6.1.1.4'

loop_
_geom_angle_atom_site_label_1
_geom_angle_atom_site_label_2
_geom_angle_atom_site_label_3
_geom_angle
C21 Ge1 C31 112.91(10)
C21 Ge1 C11 95.75(10)
C31 Ge1 C11 135.90(10)
C21 Ge1 N1 103.41(9)
C31 Ge1 N1 90.02(9)
C11 Ge1 N1 116.00(9)
C21 Ge1 Ga1 111.50(7)
C31 Ge1 Ga1 42.08(7)
C11 Ge1 Ga1 150.58(7)
N1 Ge1 Ga1 48.37(6)
C12 C11 Ge1 133.21(19)
C12 C11 Ga2 117.30(18)
Ge1 C11 Ga2 109.17(11)
C11 C12 C13 134.5(2)
C11 C12 H12 112.7
C13 C12 H12 112.7
C15 C13 C12 106.8(2)
C15 C13 C14 109.6(3)
C12 C13 C14 107.8(3)
C15 C13 C16 108.4(3)
C12 C13 C16 113.8(2)
C14 C13 C16 110.3(3)
C13 C14 H14A 109.5
C13 C14 H14B 109.5
H14A C14 H14B 109.5
C13 C14 H14C 109.5
H14A C14 H14C 109.5
H14B C14 H14C 109.5
C13 C15 H15A 109.5
C13 C15 H15B 109.5
H15A C15 H15B 109.5
C13 C15 H15C 109.5
H15A C15 H15C 109.5
H15B C15 H15C 109.5
C13 C16 H16A 109.5
C13 C16 H16B 109.5
H16A C16 H16B 109.5
C13 C16 H16C 109.5
H16A C16 H16C 109.5
H16B C16 H16C 109.5
C31 Ga1 C03 111.14(11)
C31 Ga1 C04 116.77(12)
C03 Ga1 C04 116.09(12)
C31 Ga1 N1 81.22(8)
C03 Ga1 N1 114.07(10)
C04 Ga1 N1 112.80(10)
C31 Ga1 Ge1 40.12(7)
C03 Ga1 Ge1 116.13(9)
C04 Ga1 Ge1 127.78(8)
N1 Ga1 Ge1 41.46(5)
C011 C01 C013 108.6(3)
C011 C01 C012 108.3(3)
C013 C01 C012 108.4(3)
C011 C01 Ga2 112.57(19)
C013 C01 Ga2 113.3(2)
C012 C01 Ga2 105.4(2)
C01 C011 H01A 109.5
C01 C011 H01B 109.5
H01A C011 H01B 109.5
C01 C011 H01C 109.5
H01A C011 H01C 109.5
H01B C011 H01C 109.5
C01 C012 H01D 109.5
C01 C012 H01E 109.5
H01D C012 H01E 109.5
C01 C012 H01F 109.5
H01D C012 H01F 109.5
H01E C012 H01F 109.5
C01 C013 H01G 109.5
C01 C013 H01H 109.5
H01G C013 H01H 109.5
C01 C013 H01I 109.5
H01G C013 H01I 109.5
H01H C013 H01I 109.5
C023 C02 C022 109.6(3)
C023 C02 C021 107.9(3)
C022 C02 C021 108.0(3)
C023 C02 Ga2 112.9(2)
C022 C02 Ga2 114.9(2)
C021 C02 Ga2 103.1(2)
C02 C021 H02A 109.5
C02 C021 H02B 109.5
H02A C021 H02B 109.5
C02 C021 H02C 109.5
H02A C021 H02C 109.5
H02B C021 H02C 109.5
C02 C022 H02D 109.5
C02 C022 H02E 109.5
H02D C022 H02E 109.5
C02 C022 H02F 109.5
H02D C022 H02F 109.5
H02E C022 H02F 109.5
C02 C023 H02G 109.5
C02 C023 H02H 109.5
H02G C023 H02H 109.5
C02 C023 H02I 109.5
H02G C023 H02I 109.5
H02H C023 H02I 109.5
C22 C21 Ge1 175.9(2)
C21 C22 C23 171.7(3)
C22 C23 C24 109.2(2)
C22 C23 C25 109.1(3)
C24 C23 C25 112.6(3)
C22 C23 C26 109.5(3)
C24 C23 C26 107.3(3)
C25 C23 C26 109.1(4)
C23 C24 H24A 109.5
C23 C24 H24B 109.5
H24A C24 H24B 109.5
C23 C24 H24C 109.5
H24A C24 H24C 109.5
H24B C24 H24C 109.5
C23 C25 H25A 109.5
C23 C25 H25B 109.5
H25A C25 H25B 109.5
C23 C25 H25C 109.5
H25A C25 H25C 109.5
H25B C25 H25C 109.5
C23 C26 H26A 109.5
C23 C26 H26B 109.5
H26A C26 H26B 109.5
C23 C26 H26C 109.5
H26A C26 H26C 109.5
H26B C26 H26C 109.5
C32 C31 Ge1 135.11(18)
C32 C31 Ga1 126.66(18)
Ge1 C31 Ga1 97.80(10)
C31 C32 C33 133.4(2)
C31 C32 H32 113.3
C33 C32 H32 113.3
C36A C33 C36 44.4(10)
C36A C33 C34 133.1(8)
C36 C33 C34 112.9(4)
C36A C33 C35A 120.3(12)
C36 C33 C35A 143.6(6)
C34 C33 C35A 47.6(7)
C36A C33 C32 113.1(8)
C36 C33 C32 107.8(3)
C34 C33 C32 113.2(3)
C35A C33 C32 108.4(6)
C36A C33 C35 63.3(11)
C36 C33 C35 106.9(4)
C34 C33 C35 107.6(4)
C35A C33 C35 64.3(7)
C32 C33 C35 108.1(3)
C36A C33 C34A 103.9(11)
C36 C33 C34A 62.7(6)
C34 C33 C34A 56.6(6)
C35A C33 C34A 103.8(9)
C32 C33 C34A 105.7(5)
C35 C33 C34A 146.2(5)
C33 C34 H34A 109.5
C33 C34 H34B 109.5
C33 C34 H34C 109.5
C33 C35 H35A 109.5
C33 C35 H35B 109.5
C33 C35 H35C 109.5
C33 C36 H36A 109.5
C33 C36 H36B 109.5
C33 C36 H36C 109.5
C33 C34A H34D 109.5
C33 C34A H34E 109.5
H34D C34A H34E 109.5
C33 C34A H34F 109.5
H34D C34A H34F 109.5
H34E C34A H34F 109.5
C33 C35A H35D 109.5
C33 C35A H35E 109.5
H35D C35A H35E 109.5
C33 C35A H35F 109.5
H35D C35A H35F 109.5
H35E C35A H35F 109.5
C33 C36A H36D 109.5
C33 C36A H36E 109.5
H36D C36A H36E 109.5
C33 C36A H36F 109.5
H36D C36A H36F 109.5
H36E C36A H36F 109.5
C01 Ga2 C02 120.16(12)
C01 Ga2 C11 118.53(11)
C02 Ga2 C11 114.18(12)
C032 C03 C033 107.3(3)
C032 C03 C031 107.8(3)
C033 C03 C031 107.7(3)
C032 C03 Ga1 105.4(2)
C033 C03 Ga1 113.9(2)
C031 C03 Ga1 114.4(2)
C03 C031 H03A 109.5
C03 C031 H03B 109.5
H03A C031 H03B 109.5
C03 C031 H03C 109.5
H03A C031 H03C 109.5
H03B C031 H03C 109.5
C03 C032 H03D 109.5
C03 C032 H03E 109.5
H03D C032 H03E 109.5
C03 C032 H03F 109.5
H03D C032 H03F 109.5
H03E C032 H03F 109.5
C03 C033 H03G 109.5
C03 C033 H03H 109.5
H03G C033 H03H 109.5
C03 C033 H03I 109.5
H03G C033 H03I 109.5
H03H C033 H03I 109.5
C041 C04 C043 109.8(3)
C041 C04 C042 108.2(3)
C043 C04 C042 106.4(3)
C041 C04 Ga1 113.0(2)
C043 C04 Ga1 112.97(19)
C042 C04 Ga1 106.0(2)
C04 C041 H04A 109.5
C04 C041 H04B 109.5
H04A C041 H04B 109.5
C04 C041 H04C 109.5
H04A C041 H04C 109.5
H04B C041 H04C 109.5
C04 C042 H04D 109.5
C04 C042 H04E 109.5
H04D C042 H04E 109.5
C04 C042 H04F 109.5
H04D C042 H04F 109.5
H04E C042 H04F 109.5
C04 C043 H04G 109.5
C04 C043 H04H 109.5
H04G C043 H04H 109.5
C04 C043 H04I 109.5
H04G C043 H04I 109.5
H04H C043 H04I 109.5
C51 N1 C41 110.5(2)
C51 N1 Ge1 113.76(15)
C41 N1 Ge1 115.40(14)
C51 N1 Ga1 110.73(14)
C41 N1 Ga1 114.89(15)
Ge1 N1 Ga1 90.17(8)
N1 C41 C42 112.5(2)
N1 C41 H41A 109.1
C42 C41 H41A 109.1
N1 C41 H41B 109.1
C42 C41 H41B 109.1
H41A C41 H41B 107.8
C41 C42 H42A 109.5
C41 C42 H42B 109.5
H42A C42 H42B 109.5
C41 C42 H42C 109.5
H42A C42 H42C 109.5
H42B C42 H42C 109.5
N1 C51 C52 116.8(2)
N1 C51 H51A 108.1
C52 C51 H51A 108.1
N1 C51 H51B 108.1
C52 C51 H51B 108.1
H51A C51 H51B 107.3
C51 C52 H52A 109.5
C51 C52 H52B 109.5
H52A C52 H52B 109.5
C51 C52 H52C 109.5
H52A C52 H52C 109.5
H52B C52 H52C 109.5

loop_
_geom_bond_atom_site_label_1
_geom_bond_atom_site_label_2
_geom_bond_distance
Ge1 C21 1.922(2)
Ge1 C31 1.937(2)
Ge1 C11 1.952(2)
Ge1 N1 1.9717(18)
Ge1 Ga1 2.9778(7)
C11 C12 1.335(3)
C11 Ga2 2.022(2)
C12 C13 1.522(4)
C12 H12 0.9600
C13 C15 1.519(4)
C13 C14 1.525(5)
C13 C16 1.527(5)
C14 H14A 0.9599
C14 H14B 0.9599
C14 H14C 0.9599
C15 H15A 0.9599
C15 H15B 0.9599
C15 H15C 0.9599
C16 H16A 0.9599
C16 H16B 0.9599
C16 H16C 0.9599
Ga1 C31 2.014(2)
Ga1 C03 2.031(3)
Ga1 C04 2.035(3)
Ga1 N1 2.2258(19)
C01 C011 1.525(4)
C01 C013 1.527(4)
C01 C012 1.537(5)
C01 Ga2 2.013(3)
C011 H01A 0.9599
C011 H01B 0.9599
C011 H01C 0.9599
C012 H01D 0.9599
C012 H01E 0.9599
C012 H01F 0.9599
C013 H01G 0.9599
C013 H01H 0.9599
C013 H01I 0.9599
C02 C023 1.492(5)
C02 C022 1.524(5)
C02 C021 1.536(5)
C02 Ga2 2.016(3)
C021 H02A 0.9599
C021 H02B 0.9599
C021 H02C 0.9599
C022 H02D 0.9599
C022 H02E 0.9599
C022 H02F 0.9599
C023 H02G 0.9599
C023 H02H 0.9599
C023 H02I 0.9599
C21 C22 1.208(3)
C22 C23 1.466(3)
C23 C24 1.505(4)
C23 C25 1.506(5)
C23 C26 1.543(6)
C24 H24A 0.9599
C24 H24B 0.9599
C24 H24C 0.9599
C25 H25A 0.9599
C25 H25B 0.9599
C25 H25C 0.9599
C26 H26A 0.9599
C26 H26B 0.9599
C26 H26C 0.9599
C31 C32 1.335(4)
C32 C33 1.514(4)
C32 H32 0.9600
C33 C36A 1.471(12)
C33 C36 1.495(6)
C33 C34 1.501(5)
C33 C35A 1.504(13)
C33 C35 1.579(6)
C33 C34A 1.636(11)
C34 H34A 0.9599
C34 H34B 0.9599
C34 H34C 0.9599
C35 H35A 0.9599
C35 H35B 0.9599
C35 H35C 0.9599
C36 H36A 0.9599
C36 H36B 0.9599
C36 H36C 0.9599
C34A H34D 0.9599
C34A H34E 0.9599
C34A H34F 0.9599
C35A H35D 0.9599
C35A H35E 0.9599
C35A H35F 0.9599
C36A H36D 0.9599
C36A H36E 0.9599
C36A H36F 0.9599
C03 C032 1.525(5)
C03 C033 1.530(5)
C03 C031 1.530(4)
C031 H03A 0.9599
C031 H03B 0.9599
C031 H03C 0.9599
C032 H03D 0.9599
C032 H03E 0.9599
C032 H03F 0.9599
C033 H03G 0.9599
C033 H03H 0.9599
C033 H03I 0.9599
C04 C041 1.520(5)
C04 C043 1.520(5)
C04 C042 1.544(4)
C041 H04A 0.9599
C041 H04B 0.9599
C041 H04C 0.9599
C042 H04D 0.9599
C042 H04E 0.9599
C042 H04F 0.9599
C043 H04G 0.9599
C043 H04H 0.9599
C043 H04I 0.9599
N1 C51 1.488(3)
N1 C41 1.491(3)
C41 C42 1.524(3)
C41 H41A 0.9600
C41 H41B 0.9600
C42 H42A 0.9599
C42 H42B 0.9599
C42 H42C 0.9599
C51 C52 1.516(4)
C51 H51A 0.9600
C51 H51B 0.9600
C52 H52A 0.9599
C52 H52B 0.9599
C52 H52C 0.9599

loop_
_geom_torsion_atom_site_label_1
_geom_torsion_atom_site_label_2
_geom_torsion_atom_site_label_3
_geom_torsion_atom_site_label_4
_geom_torsion
C21 Ge1 C11 C12 -168.8(3)
C31 Ge1 C11 C12 -37.0(3)
N1 Ge1 C11 C12 83.3(3)
Ga1 Ge1 C11 C12 33.0(4)
C21 Ge1 C11 Ga2 4.32(13)
C31 Ge1 C11 Ga2 136.09(12)
N1 Ge1 C11 Ga2 -103.65(11)
Ga1 Ge1 C11 Ga2 -153.88(6)
Ge1 C11 C12 C13 -0.2(5)
Ga2 C11 C12 C13 -172.8(3)
C11 C12 C13 C15 129.8(4)
C11 C12 C13 C14 -112.4(4)
C11 C12 C13 C16 10.3(5)
C21 Ge1 Ga1 C31 100.84(14)
C11 Ge1 Ga1 C31 -102.56(19)
N1 Ge1 Ga1 C31 -170.11(13)
C21 Ge1 Ga1 C03 8.48(13)
C31 Ge1 Ga1 C03 -92.37(15)
C11 Ge1 Ga1 C03 165.08(18)
N1 Ge1 Ga1 C03 97.52(13)
C21 Ge1 Ga1 C04 -171.19(15)
C31 Ge1 Ga1 C04 87.97(17)
C11 Ge1 Ga1 C04 -14.6(2)
N1 Ge1 Ga1 C04 -82.14(15)
C21 Ge1 Ga1 N1 -89.05(11)
C31 Ge1 Ga1 N1 170.11(13)
C11 Ge1 Ga1 N1 67.55(17)
C31 Ge1 C21 C22 -38(3)
C11 Ge1 C21 C22 108(3)
N1 Ge1 C21 C22 -133(3)
Ga1 Ge1 C21 C22 -83(3)
Ge1 C21 C22 C23 64(4)
C21 C22 C23 C24 44(2)
C21 C22 C23 C25 -79.7(19)
C21 C22 C23 C26 161.0(18)
C21 Ge1 C31 C32 75.3(3)
C11 Ge1 C31 C32 -51.1(3)
N1 Ge1 C31 C32 179.9(3)
Ga1 Ge1 C31 C32 172.5(3)
C21 Ge1 C31 Ga1 -97.22(11)
C11 Ge1 C31 Ga1 136.45(11)
N1 Ge1 C31 Ga1 7.38(10)
C03 Ga1 C31 C32 -67.5(3)
C04 Ga1 C31 C32 68.8(3)
N1 Ga1 C31 C32 180.0(3)
Ge1 Ga1 C31 C32 -173.4(3)
C03 Ga1 C31 Ge1 105.89(12)
C04 Ga1 C31 Ge1 -117.78(12)
N1 Ga1 C31 Ge1 -6.61(9)
Ge1 C31 C32 C33 -1.6(5)
Ga1 C31 C32 C33 169.2(3)
C31 C32 C33 C36A -170.8(12)
C31 C32 C33 C36 -123.5(5)
C31 C32 C33 C34 2.1(6)
C31 C32 C33 C35A 53.0(9)
C31 C32 C33 C35 121.2(4)
C31 C32 C33 C34A -57.8(7)
C011 C01 Ga2 C02 147.4(2)
C013 C01 Ga2 C02 23.7(3)
C012 C01 Ga2 C02 -94.7(2)
C011 C01 Ga2 C11 -63.8(2)
C013 C01 Ga2 C11 172.5(2)
C012 C01 Ga2 C11 54.0(2)
C023 C02 Ga2 C01 -177.8(3)
C022 C02 Ga2 C01 -51.1(3)
C021 C02 Ga2 C01 66.1(3)
C023 C02 Ga2 C11 32.2(3)
C022 C02 Ga2 C11 158.8(3)
C021 C02 Ga2 C11 -84.0(3)
C12 C11 Ga2 C01 -86.7(2)
Ge1 C11 Ga2 C01 98.99(14)
C12 C11 Ga2 C02 63.9(2)
Ge1 C11 Ga2 C02 -110.44(14)
C31 Ga1 C03 C032 56.1(2)
C04 Ga1 C03 C032 -80.5(2)
N1 Ga1 C03 C032 145.7(2)
Ge1 Ga1 C03 C032 99.7(2)
C31 Ga1 C03 C033 -61.2(3)
C04 Ga1 C03 C033 162.1(3)
N1 Ga1 C03 C033 28.4(3)
Ge1 Ga1 C03 C033 -17.6(3)
C31 Ga1 C03 C031 174.3(2)
C04 Ga1 C03 C031 37.7(3)
N1 Ga1 C03 C031 -96.1(2)
Ge1 Ga1 C03 C031 -142.0(2)
C31 Ga1 C04 C041 155.6(2)
C03 Ga1 C04 C041 -70.2(3)
N1 Ga1 C04 C041 64.1(2)
Ge1 Ga1 C04 C041 109.5(2)
C31 Ga1 C04 C043 30.2(3)
C03 Ga1 C04 C043 164.3(3)
N1 Ga1 C04 C043 -61.3(3)
Ge1 Ga1 C04 C043 -16.0(3)
C31 Ga1 C04 C042 -86.0(2)
C03 Ga1 C04 C042 48.2(3)
N1 Ga1 C04 C042 -177.5(2)
Ge1 Ga1 C04 C042 -132.2(2)
C21 Ge1 N1 C51 -140.18(16)
C31 Ge1 N1 C51 106.22(17)
C11 Ge1 N1 C51 -36.83(18)
Ga1 Ge1 N1 C51 112.83(17)
C21 Ge1 N1 C41 -10.87(19)
C31 Ge1 N1 C41 -124.47(18)
C11 Ge1 N1 C41 92.48(19)
Ga1 Ge1 N1 C41 -117.86(19)
C21 Ge1 N1 Ga1 106.99(9)
C31 Ge1 N1 Ga1 -6.61(9)
C11 Ge1 N1 Ga1 -149.66(8)
C31 Ga1 N1 C51 -109.16(16)
C03 Ga1 N1 C51 141.54(17)
C04 Ga1 N1 C51 6.27(19)
Ge1 Ga1 N1 C51 -115.59(17)
C31 Ga1 N1 C41 124.74(17)
C03 Ga1 N1 C41 15.43(19)
C04 Ga1 N1 C41 -119.83(18)
Ge1 Ga1 N1 C41 118.31(18)
C31 Ga1 N1 Ge1 6.43(8)
C03 Ga1 N1 Ge1 -102.87(11)
C04 Ga1 N1 Ge1 121.86(12)
C51 N1 C41 C42 -59.7(3)
Ge1 N1 C41 C42 169.45(19)
Ga1 N1 C41 C42 66.5(3)
C41 N1 C51 C52 -52.1(3)
Ge1 N1 C51 C52 79.6(3)
Ga1 N1 C51 C52 179.41(19)
